data_4325172
loop_
_publ_author_name
'Apple Wai-Yi Cheung'
'Larry Tso-Lun Lo'
'Chi-Chiu Ko'
'Shek-Man Yiu'

_publ_section_title
;
 Synthesis, Functionalization, Characterization, and Photophysical Study
 of Carbonyl-Containing Isocyano Rhenium(I) Diimine Complexes
;
_journal_name_full 'Inorganic Chemistry'
_journal_page_first 4798
_journal_page_last 4810
_journal_paper_doi 10.1021/ic102429t
_journal_volume 50
_journal_year 2011
_chemical_formula_sum 'C40 H36 Cl3 F6 N5 O P Re'
_chemical_formula_weight 1040.26
_chemical_name_systematic
; 
 ? 
;
_space_group_IT_number 14
_symmetry_cell_setting monoclinic
_symmetry_space_group_name_Hall '-P 2ybc'
_symmetry_space_group_name_H-M 'P 1 21/c 1'
_atom_sites_solution_hydrogens geom
_atom_sites_solution_primary direct
_atom_sites_solution_secondary difmap
_audit_creation_method SHELXL-97
_cell_angle_alpha 90.00
_cell_angle_beta 97.044(3)
_cell_angle_gamma 90.00
_cell_formula_units_Z 4
_cell_length_a 11.6902(3)
_cell_length_b 20.5384(6)
_cell_length_c 17.7957(4)
_cell_measurement_reflns_used 11389
_cell_measurement_temperature 113(2)
_cell_measurement_theta_max 71.4003
_cell_measurement_theta_min 3.8097
_cell_volume 4240.46(19)
_computing_cell_refinement 'CrysAlisPro, Oxford Diffraction Ltd'
_computing_data_collection 'CrysAlisPro, Oxford Diffraction Ltd'
_computing_data_reduction 'CrysAlisPro, Oxford Diffraction Ltd'
_computing_molecular_graphics ortep-3
_computing_publication_material wingx
_computing_structure_refinement 'SHELXL-97 (Sheldrick, 1997)'
_computing_structure_solution 'SHELXS-97 (Sheldrick, 1990)'
_diffrn_ambient_temperature 113(2)
_diffrn_detector_area_resol_mean 16.1270
_diffrn_measured_fraction_theta_full 0.980
_diffrn_measured_fraction_theta_max 0.980
_diffrn_measurement_device_type 'Xcalibur, Sapphire3, Gemini ultra'
_diffrn_measurement_method '\w scans'
_diffrn_radiation_monochromator mirror
_diffrn_radiation_source 'Enhance Ultra (Cu) X-ray Source'
_diffrn_radiation_type CuK\a
_diffrn_radiation_wavelength 1.54180
_diffrn_reflns_av_R_equivalents 0.0556
_diffrn_reflns_av_sigmaI/netI 0.0436
_diffrn_reflns_limit_h_max 13
_diffrn_reflns_limit_h_min -13
_diffrn_reflns_limit_k_max 24
_diffrn_reflns_limit_k_min -24
_diffrn_reflns_limit_l_max 21
_diffrn_reflns_limit_l_min -11
_diffrn_reflns_number 16251
_diffrn_reflns_theta_full 67.00
_diffrn_reflns_theta_max 67.00
_diffrn_reflns_theta_min 3.81
_exptl_absorpt_coefficient_mu 8.261
_exptl_absorpt_correction_T_max 1.00000
_exptl_absorpt_correction_T_min 0.34067
_exptl_absorpt_correction_type multi-scan
_exptl_absorpt_process_details 'CrysAlisPro, Oxford Diffraction Ltd'
_exptl_crystal_colour yellow
_exptl_crystal_density_diffrn 1.629
_exptl_crystal_description block
_exptl_crystal_F_000 2056
_exptl_crystal_size_max 0.50
_exptl_crystal_size_mid 0.40
_exptl_crystal_size_min 0.05
_refine_diff_density_max 2.281
_refine_diff_density_min -1.685
_refine_diff_density_rms 0.179
_refine_ls_extinction_method none
_refine_ls_goodness_of_fit_ref 1.040
_refine_ls_hydrogen_treatment constr
_refine_ls_matrix_type full
_refine_ls_number_parameters 529
_refine_ls_number_reflns 7400
_refine_ls_number_restraints 0
_refine_ls_restrained_S_all 1.040
_refine_ls_R_factor_all 0.0670
_refine_ls_R_factor_gt 0.0541
_refine_ls_shift/su_max 0.001
_refine_ls_shift/su_mean 0.000
_refine_ls_structure_factor_coef Fsqd
_refine_ls_weighting_details 'calc w=1/[\s^2^(Fo^2^)+(0.1012P)^2^+17.0737P] where P=(Fo^2^+2Fc^2^)/3'
_refine_ls_weighting_scheme calc
_refine_ls_wR_factor_gt 0.1523
_refine_ls_wR_factor_ref 0.1599
_reflns_number_gt 5905
_reflns_number_total 7400
_reflns_threshold_expression >2sigma(I)
_cod_data_source_file ic102429t_si_006.cif
_cod_data_source_block 042910a_apple
_cod_original_cell_volume 4240.5(2)
_cod_database_code 4325172

loop_
_symmetry_equiv_pos_as_xyz
'x, y, z'
'-x, y+1/2, -z+1/2'
'-x, -y, -z'
'x, -y-1/2, z-1/2'

loop_
_atom_site_label
_atom_site_type_symbol
_atom_site_fract_x
_atom_site_fract_y
_atom_site_fract_z
_atom_site_U_iso_or_equiv
_atom_site_adp_type
_atom_site_occupancy
_atom_site_symmetry_multiplicity
_atom_site_calc_flag
_atom_site_refinement_flags
_atom_site_disorder_assembly
_atom_site_disorder_group
Re1 Re 0.79510(2) 0.626517(13) 0.167107(15) 0.02421(13) Uani 1 1 d . . .
Cl1A Cl 0.1386(3) 0.61653(18) 0.3892(3) 0.0692(10) Uani 0.80 1 d P A 1
Cl1B Cl 0.1141(12) 0.6080(11) 0.3448(9) 0.082(6) Uani 0.20 1 d P A 2
Cl2 Cl 0.58740(18) 0.26546(9) -0.08318(11) 0.0456(4) Uani 1 1 d . . .
Cl3 Cl 0.9240(2) 0.26443(10) 0.43508(13) 0.0599(6) Uani 1 1 d . . .
P1 P 0.45159(18) 0.36945(9) 0.22477(13) 0.0391(5) Uani 1 1 d . . .
F1 F 0.5147(4) 0.4377(2) 0.2152(3) 0.0528(12) Uani 1 1 d . . .
F2 F 0.5599(5) 0.3346(2) 0.1946(4) 0.0713(18) Uani 1 1 d . . .
F3 F 0.5141(5) 0.3641(4) 0.3091(4) 0.084(2) Uani 1 1 d . . .
F4 F 0.3931(5) 0.3009(3) 0.2349(4) 0.082(2) Uani 1 1 d . . .
F5 F 0.3460(4) 0.4055(2) 0.2550(3) 0.0471(11) Uani 1 1 d . . .
F6 F 0.3901(5) 0.3755(3) 0.1407(3) 0.0669(16) Uani 1 1 d . . .
O1 O 1.0483(5) 0.6097(3) 0.1353(3) 0.0446(13) Uani 1 1 d . . .
N1 N 0.5434(5) 0.6297(3) 0.2213(3) 0.0290(13) Uani 1 1 d . . .
N2 N 0.7125(5) 0.5251(3) 0.0391(3) 0.0322(13) Uani 1 1 d . . .
N3 N 0.8546(6) 0.5216(3) 0.2936(3) 0.0379(14) Uani 1 1 d . . .
N4 N 0.8432(5) 0.7083(3) 0.2409(3) 0.0275(12) Uani 1 1 d . . .
N5 N 0.7572(4) 0.7127(3) 0.0965(3) 0.0237(11) Uani 1 1 d . . .
C1 C 0.6327(6) 0.6300(3) 0.1988(4) 0.0252(13) Uani 1 1 d . . .
C2 C 0.7432(6) 0.5614(3) 0.0885(4) 0.0303(14) Uani 1 1 d . . .
C3 C 0.8295(6) 0.5581(3) 0.2432(4) 0.0293(14) Uani 1 1 d . . .
C4 C 0.9541(6) 0.6181(3) 0.1452(4) 0.0249(13) Uani 1 1 d . . .
C5 C 0.4418(6) 0.6269(3) 0.2560(4) 0.0334(15) Uani 1 1 d . A .
C6 C 0.3904(6) 0.5674(3) 0.2653(4) 0.0366(16) Uani 1 1 d . . .
H6 H 0.4220 0.5287 0.2471 0.044 Uiso 1 1 calc R . .
C7 C 0.2918(6) 0.5647(4) 0.3017(5) 0.0412(18) Uani 1 1 d . A .
H7 H 0.2546 0.5242 0.3072 0.049 Uiso 1 1 calc R . .
C8 C 0.2486(8) 0.6196(4) 0.3294(6) 0.052(2) Uani 1 1 d . . .
C9 C 0.2985(8) 0.6809(4) 0.3175(6) 0.054(2) Uani 1 1 d . A .
H9 H 0.2650 0.7197 0.3342 0.064 Uiso 1 1 calc R . .
C10 C 0.3961(7) 0.6837(4) 0.2815(4) 0.0399(17) Uani 1 1 d . . .
H10 H 0.4319 0.7244 0.2742 0.048 Uiso 1 1 calc R A .
C11 C 0.6777(6) 0.4658(3) 0.0065(4) 0.0294(14) Uani 1 1 d . . .
C12 C 0.5992(6) 0.4276(4) 0.0401(4) 0.0374(16) Uani 1 1 d . . .
H12 H 0.5655 0.4437 0.0823 0.045 Uiso 1 1 calc R . .
C13 C 0.5707(7) 0.3661(4) 0.0116(5) 0.0388(17) Uani 1 1 d . . .
H13 H 0.5162 0.3401 0.0335 0.047 Uiso 1 1 calc R . .
C14 C 0.6216(6) 0.3433(4) -0.0482(4) 0.0350(15) Uani 1 1 d . . .
C15 C 0.7000(6) 0.3794(3) -0.0820(4) 0.0334(15) Uani 1 1 d . . .
H15 H 0.7349 0.3622 -0.1232 0.040 Uiso 1 1 calc R . .
C16 C 0.7276(6) 0.4422(4) -0.0543(4) 0.0338(15) Uani 1 1 d . . .
H16 H 0.7805 0.4684 -0.0774 0.041 Uiso 1 1 calc R . .
C17 C 0.8660(6) 0.4625(3) 0.3300(4) 0.0340(15) Uani 1 1 d . . .
C18 C 0.9597(7) 0.4520(4) 0.3860(4) 0.0374(16) Uani 1 1 d . . .
H18 H 1.0119 0.4865 0.4008 0.045 Uiso 1 1 calc R . .
C19 C 0.9758(7) 0.3912(4) 0.4197(5) 0.0416(18) Uani 1 1 d . . .
H19 H 1.0382 0.3836 0.4581 0.050 Uiso 1 1 calc R . .
C20 C 0.8987(7) 0.3420(4) 0.3960(4) 0.0413(18) Uani 1 1 d . . .
C21 C 0.8041(8) 0.3515(4) 0.3434(5) 0.048(2) Uani 1 1 d . . .
H21 H 0.7506 0.3173 0.3301 0.058 Uiso 1 1 calc R . .
C22 C 0.7889(7) 0.4129(4) 0.3101(5) 0.0450(19) Uani 1 1 d . . .
H22 H 0.7245 0.4206 0.2732 0.054 Uiso 1 1 calc R . .
C23 C 0.8907(7) 0.7045(4) 0.3130(4) 0.0362(16) Uani 1 1 d . . .
H23 H 0.8964 0.6629 0.3365 0.043 Uiso 1 1 calc R . .
C24 C 0.9314(7) 0.7571(3) 0.3548(4) 0.0348(16) Uani 1 1 d . . .
H24 H 0.9637 0.7512 0.4060 0.042 Uiso 1 1 calc R . .
C25 C 0.9265(6) 0.8179(4) 0.3243(4) 0.0319(15) Uani 1 1 d . . .
C26 C 0.8757(6) 0.8233(3) 0.2495(4) 0.0295(14) Uani 1 1 d . . .
H26 H 0.8702 0.8647 0.2255 0.035 Uiso 1 1 calc R . .
C27 C 0.8335(6) 0.7690(3) 0.2103(3) 0.0273(13) Uani 1 1 d . . .
C28 C 0.7755(6) 0.7714(3) 0.1308(3) 0.0253(13) Uani 1 1 d . . .
C29 C 0.7401(6) 0.8291(3) 0.0960(4) 0.0297(14) Uani 1 1 d . . .
H29 H 0.7517 0.8690 0.1230 0.036 Uiso 1 1 calc R . .
C30 C 0.6880(6) 0.8295(4) 0.0219(4) 0.0302(14) Uani 1 1 d . . .
C31 C 0.6762(6) 0.7693(4) -0.0140(4) 0.0325(15) Uani 1 1 d . . .
H31 H 0.6447 0.7669 -0.0658 0.039 Uiso 1 1 calc R . .
C32 C 0.7096(6) 0.7133(3) 0.0246(4) 0.0287(14) Uani 1 1 d . . .
H32 H 0.6982 0.6729 -0.0013 0.034 Uiso 1 1 calc R . .
C33 C 0.9788(7) 0.8766(4) 0.3702(4) 0.0379(17) Uani 1 1 d . . .
C34 C 0.9278(10) 0.8811(4) 0.4438(5) 0.051(2) Uani 1 1 d . . .
H34A H 0.9438 0.8408 0.4727 0.077 Uiso 1 1 calc R . .
H34B H 0.8443 0.8874 0.4333 0.077 Uiso 1 1 calc R . .
H34C H 0.9621 0.9180 0.4733 0.077 Uiso 1 1 calc R . .
C35 C 1.1089(8) 0.8665(5) 0.3847(6) 0.061(3) Uani 1 1 d . . .
H35A H 1.1443 0.9029 0.4146 0.091 Uiso 1 1 calc R . .
H35B H 1.1405 0.8643 0.3362 0.091 Uiso 1 1 calc R . .
H35C H 1.1255 0.8257 0.4125 0.091 Uiso 1 1 calc R . .
C36 C 0.9521(9) 0.9418(4) 0.3266(5) 0.052(2) Uani 1 1 d . . .
H36A H 0.8684 0.9483 0.3177 0.078 Uiso 1 1 calc R . .
H36B H 0.9831 0.9399 0.2779 0.078 Uiso 1 1 calc R . .
H36C H 0.9877 0.9780 0.3567 0.078 Uiso 1 1 calc R . .
C37 C 0.6391(7) 0.8919(4) -0.0170(4) 0.0403(18) Uani 1 1 d . . .
C38 C 0.6729(9) 0.9523(4) 0.0295(5) 0.053(2) Uani 1 1 d . . .
H38A H 0.6376 0.9508 0.0767 0.079 Uiso 1 1 calc R . .
H38B H 0.6460 0.9911 0.0006 0.079 Uiso 1 1 calc R . .
H38C H 0.7569 0.9539 0.0414 0.079 Uiso 1 1 calc R . .
C39 C 0.6866(8) 0.8982(4) -0.0941(5) 0.048(2) Uani 1 1 d . . .
H39A H 0.7708 0.9023 -0.0856 0.072 Uiso 1 1 calc R . .
H39B H 0.6536 0.9369 -0.1207 0.072 Uiso 1 1 calc R . .
H39C H 0.6657 0.8594 -0.1247 0.072 Uiso 1 1 calc R . .
C40 C 0.5078(8) 0.8860(5) -0.0295(6) 0.056(2) Uani 1 1 d . . .
H40A H 0.4862 0.8464 -0.0587 0.084 Uiso 1 1 calc R . .
H40B H 0.4751 0.9241 -0.0575 0.084 Uiso 1 1 calc R . .
H40C H 0.4781 0.8836 0.0195 0.084 Uiso 1 1 calc R . .

loop_
_atom_site_aniso_label
_atom_site_aniso_U_11
_atom_site_aniso_U_22
_atom_site_aniso_U_33
_atom_site_aniso_U_23
_atom_site_aniso_U_13
_atom_site_aniso_U_12
Re1 0.0354(2) 0.01471(19) 0.02261(19) -0.00130(10) 0.00402(12) -0.00148(10)
Cl1A 0.0486(18) 0.065(2) 0.102(3) 0.023(2) 0.043(2) 0.0136(15)
Cl1B 0.041(6) 0.158(17) 0.048(7) 0.051(10) 0.012(6) 0.004(8)
Cl2 0.0574(11) 0.0276(9) 0.0529(11) -0.0122(8) 0.0114(9) -0.0088(8)
Cl3 0.0826(15) 0.0309(10) 0.0629(13) 0.0183(9) -0.0048(11) 0.0039(10)
P1 0.0428(10) 0.0283(10) 0.0493(12) 0.0106(8) 0.0184(9) 0.0029(8)
F1 0.059(3) 0.032(2) 0.073(3) 0.006(2) 0.027(3) -0.003(2)
F2 0.062(3) 0.033(3) 0.129(5) 0.018(3) 0.052(3) 0.012(2)
F3 0.060(4) 0.122(6) 0.070(4) 0.046(4) 0.010(3) 0.005(4)
F4 0.071(4) 0.033(3) 0.153(6) 0.014(3) 0.063(4) 0.002(3)
F5 0.052(3) 0.036(3) 0.057(3) 0.004(2) 0.023(2) 0.002(2)
F6 0.064(3) 0.089(5) 0.048(3) -0.009(3) 0.009(3) -0.007(3)
O1 0.050(3) 0.039(3) 0.050(3) -0.019(3) 0.025(3) 0.002(2)
N1 0.047(4) 0.021(3) 0.020(3) -0.001(2) 0.008(2) -0.004(2)
N2 0.046(3) 0.025(3) 0.024(3) -0.008(2) -0.001(2) -0.008(3)
N3 0.057(4) 0.022(3) 0.037(3) 0.014(3) 0.016(3) 0.006(3)
N4 0.043(3) 0.019(3) 0.020(3) -0.002(2) 0.002(2) 0.003(2)
N5 0.029(3) 0.022(3) 0.019(2) 0.000(2) 0.002(2) -0.004(2)
C1 0.039(4) 0.016(3) 0.022(3) -0.002(2) 0.010(3) -0.004(2)
C2 0.038(4) 0.022(3) 0.032(4) 0.004(3) 0.009(3) -0.002(3)
C3 0.036(3) 0.025(3) 0.027(3) -0.006(3) 0.005(3) -0.006(3)
C4 0.045(4) 0.011(3) 0.024(3) -0.003(2) 0.022(3) -0.001(3)
C5 0.035(4) 0.027(4) 0.037(4) 0.004(3) 0.000(3) -0.002(3)
C6 0.045(4) 0.021(3) 0.044(4) 0.001(3) 0.004(3) 0.002(3)
C7 0.035(4) 0.038(4) 0.049(4) 0.018(4) -0.001(3) -0.006(3)
C8 0.048(5) 0.040(5) 0.069(6) 0.019(4) 0.014(4) 0.019(4)
C9 0.053(5) 0.033(4) 0.079(6) 0.003(4) 0.027(5) 0.019(4)
C10 0.048(4) 0.026(4) 0.046(4) 0.007(3) 0.007(3) 0.000(3)
C11 0.037(3) 0.028(3) 0.022(3) -0.004(3) -0.003(3) 0.001(3)
C12 0.041(4) 0.035(4) 0.036(4) -0.007(3) 0.005(3) -0.003(3)
C13 0.042(4) 0.038(4) 0.038(4) -0.006(3) 0.012(3) -0.004(3)
C14 0.039(4) 0.027(4) 0.038(4) -0.002(3) 0.004(3) -0.001(3)
C15 0.036(4) 0.034(4) 0.031(4) -0.005(3) 0.007(3) -0.005(3)
C16 0.042(4) 0.032(4) 0.027(3) 0.001(3) 0.003(3) -0.006(3)
C17 0.045(4) 0.025(4) 0.033(4) 0.006(3) 0.011(3) 0.011(3)
C18 0.048(4) 0.024(4) 0.039(4) 0.007(3) 0.004(3) -0.008(3)
C19 0.039(4) 0.042(4) 0.042(4) 0.006(4) -0.005(3) 0.000(3)
C20 0.058(5) 0.027(4) 0.039(4) 0.005(3) 0.005(4) 0.001(3)
C21 0.050(5) 0.036(4) 0.057(5) 0.012(4) 0.000(4) -0.005(4)
C22 0.053(5) 0.036(4) 0.044(4) 0.005(4) 0.002(4) 0.004(4)
C23 0.052(4) 0.031(4) 0.024(3) 0.004(3) -0.004(3) -0.003(3)
C24 0.054(4) 0.027(4) 0.022(3) 0.001(3) -0.002(3) -0.011(3)
C25 0.040(4) 0.036(4) 0.020(3) -0.005(3) 0.003(3) -0.001(3)
C26 0.046(4) 0.021(3) 0.023(3) -0.001(3) 0.009(3) 0.002(3)
C27 0.035(3) 0.027(3) 0.020(3) -0.001(3) 0.003(3) 0.003(3)
C28 0.035(3) 0.022(3) 0.018(3) 0.002(2) 0.002(2) -0.001(3)
C29 0.044(4) 0.019(3) 0.026(3) 0.001(3) 0.005(3) 0.004(3)
C30 0.033(3) 0.035(4) 0.022(3) 0.008(3) 0.002(3) 0.002(3)
C31 0.039(4) 0.035(4) 0.023(3) 0.004(3) 0.002(3) 0.005(3)
C32 0.033(3) 0.028(3) 0.024(3) 0.001(3) 0.002(3) -0.003(3)
C33 0.054(5) 0.029(4) 0.030(4) -0.003(3) 0.002(3) -0.012(3)
C34 0.091(7) 0.035(4) 0.029(4) -0.009(3) 0.015(4) -0.014(4)
C35 0.049(5) 0.072(7) 0.059(6) -0.024(5) -0.002(4) -0.024(5)
C36 0.095(7) 0.030(4) 0.033(4) -0.007(3) 0.012(4) -0.020(4)
C37 0.046(4) 0.041(4) 0.030(4) -0.006(3) -0.010(3) 0.024(4)
C38 0.076(6) 0.033(4) 0.048(5) 0.009(4) 0.001(4) 0.013(4)
C39 0.065(5) 0.044(5) 0.037(4) 0.012(4) 0.015(4) 0.017(4)
C40 0.051(5) 0.061(6) 0.055(5) 0.017(5) 0.003(4) 0.022(4)

loop_
_atom_type_symbol
_atom_type_description
_atom_type_scat_dispersion_real
_atom_type_scat_dispersion_imag
_atom_type_scat_source
C C 0.0181 0.0091 'International Tables Vol C Tables 4.2.6.8 and 6.1.1.4'
N N 0.0311 0.0180 'International Tables Vol C Tables 4.2.6.8 and 6.1.1.4'
O O 0.0492 0.0322 'International Tables Vol C Tables 4.2.6.8 and 6.1.1.4'
F F 0.0727 0.0534 'International Tables Vol C Tables 4.2.6.8 and 6.1.1.4'
P P 0.2955 0.4335 'International Tables Vol C Tables 4.2.6.8 and 6.1.1.4'
Cl Cl 0.3639 0.7018 'International Tables Vol C Tables 4.2.6.8 and 6.1.1.4'
Re Re -5.2083 5.8923 'International Tables Vol C Tables 4.2.6.8 and 6.1.1.4'
H H 0.0000 0.0000 'International Tables Vol C Tables 4.2.6.8 and 6.1.1.4'

loop_
_geom_angle_atom_site_label_1
_geom_angle_atom_site_label_2
_geom_angle_atom_site_label_3
_geom_angle
C4 Re1 C3 87.4(3)
C4 Re1 C2 90.9(3)
C3 Re1 C2 91.3(3)
C4 Re1 C1 174.6(2)
C3 Re1 C1 87.3(3)
C2 Re1 C1 90.2(3)
C4 Re1 N4 90.4(2)
C3 Re1 N4 97.0(2)
C2 Re1 N4 171.6(2)
C1 Re1 N4 89.2(2)
C4 Re1 N5 95.0(2)
C3 Re1 N5 171.5(2)
C2 Re1 N5 96.8(2)
C1 Re1 N5 90.1(2)
N4 Re1 N5 74.9(2)
F6 P1 F4 91.5(4)
F6 P1 F5 90.1(3)
F4 P1 F5 90.7(3)
F6 P1 F3 179.3(4)
F4 P1 F3 89.1(4)
F5 P1 F3 89.9(3)
F6 P1 F2 90.3(4)
F4 P1 F2 90.6(3)
F5 P1 F2 178.7(3)
F3 P1 F2 89.7(4)
F6 P1 F1 89.5(3)
F4 P1 F1 178.2(3)
F5 P1 F1 90.9(3)
F3 P1 F1 89.8(4)
F2 P1 F1 87.9(3)
C1 N1 C5 173.7(7)
C2 N2 C11 156.3(7)
C3 N3 C17 157.2(8)
C23 N4 C27 116.3(6)
C23 N4 Re1 125.7(5)
C27 N4 Re1 117.8(4)
C32 N5 C28 116.7(6)
C32 N5 Re1 126.3(4)
C28 N5 Re1 116.8(4)
N1 C1 Re1 175.4(6)
N2 C2 Re1 176.6(6)
N3 C3 Re1 173.5(6)
O1 C4 Re1 175.5(6)
C6 C5 C10 121.0(7)
C6 C5 N1 119.5(7)
C10 C5 N1 119.4(6)
C5 C6 C7 119.3(7)
C5 C6 H6 120.4
C7 C6 H6 120.4
C8 C7 C6 120.3(8)
C8 C7 H7 119.8
C6 C7 H7 119.8
C7 C8 C9 120.6(8)
C7 C8 Cl1B 110.4(11)
C9 C8 Cl1B 124.9(10)
C7 C8 Cl1A 121.4(7)
C9 C8 Cl1A 117.7(7)
Cl1B C8 Cl1A 27.6(6)
C10 C9 C8 119.1(8)
C10 C9 H9 120.5
C8 C9 H9 120.5
C9 C10 C5 119.6(7)
C9 C10 H10 120.2
C5 C10 H10 120.2
C16 C11 N2 120.3(6)
C16 C11 C12 120.2(7)
N2 C11 C12 119.3(6)
C13 C12 C11 119.8(7)
C13 C12 H12 120.1
C11 C12 H12 120.1
C14 C13 C12 119.3(7)
C14 C13 H13 120.4
C12 C13 H13 120.4
C13 C14 C15 122.4(7)
C13 C14 Cl2 119.4(6)
C15 C14 Cl2 118.3(6)
C14 C15 C16 118.6(7)
C14 C15 H15 120.7
C16 C15 H15 120.7
C11 C16 C15 119.8(7)
C11 C16 H16 120.1
C15 C16 H16 120.1
N3 C17 C22 120.6(7)
N3 C17 C18 119.5(7)
C22 C17 C18 119.9(7)
C19 C18 C17 119.8(7)
C19 C18 H18 120.1
C17 C18 H18 120.1
C20 C19 C18 118.5(7)
C20 C19 H19 120.8
C18 C19 H19 120.8
C21 C20 C19 122.9(8)
C21 C20 Cl3 118.9(6)
C19 C20 Cl3 118.2(6)
C20 C21 C22 117.9(8)
C20 C21 H21 121.1
C22 C21 H21 121.1
C17 C22 C21 121.0(8)
C17 C22 H22 119.5
C21 C22 H22 119.5
N4 C23 C24 123.6(7)
N4 C23 H23 118.2
C24 C23 H23 118.2
C25 C24 C23 121.1(6)
C25 C24 H24 119.5
C23 C24 H24 119.5
C24 C25 C26 116.5(6)
C24 C25 C33 120.9(6)
C26 C25 C33 122.6(7)
C27 C26 C25 120.3(6)
C27 C26 H26 119.9
C25 C26 H26 119.9
N4 C27 C26 122.3(6)
N4 C27 C28 114.6(5)
C26 C27 C28 123.1(6)
N5 C28 C29 122.7(6)
N5 C28 C27 115.1(5)
C29 C28 C27 122.2(6)
C28 C29 C30 120.5(6)
C28 C29 H29 119.8
C30 C29 H29 119.8
C29 C30 C31 116.1(6)
C29 C30 C37 122.1(6)
C31 C30 C37 121.7(6)
C32 C31 C30 120.6(6)
C32 C31 H31 119.7
C30 C31 H31 119.7
N5 C32 C31 123.3(6)
N5 C32 H32 118.4
C31 C32 H32 118.4
C34 C33 C35 110.8(8)
C34 C33 C25 109.6(6)
C35 C33 C25 107.8(7)
C34 C33 C36 107.7(7)
C35 C33 C36 109.7(7)
C25 C33 C36 111.4(6)
C33 C34 H34A 109.5
C33 C34 H34B 109.5
H34A C34 H34B 109.5
C33 C34 H34C 109.5
H34A C34 H34C 109.5
H34B C34 H34C 109.5
C33 C35 H35A 109.5
C33 C35 H35B 109.5
H35A C35 H35B 109.5
C33 C35 H35C 109.5
H35A C35 H35C 109.5
H35B C35 H35C 109.5
C33 C36 H36A 109.5
C33 C36 H36B 109.5
H36A C36 H36B 109.5
C33 C36 H36C 109.5
H36A C36 H36C 109.5
H36B C36 H36C 109.5
C38 C37 C40 109.6(7)
C38 C37 C30 112.3(6)
C40 C37 C30 108.1(7)
C38 C37 C39 108.6(8)
C40 C37 C39 109.9(7)
C30 C37 C39 108.3(6)
C37 C38 H38A 109.5
C37 C38 H38B 109.5
H38A C38 H38B 109.5
C37 C38 H38C 109.5
H38A C38 H38C 109.5
H38B C38 H38C 109.5
C37 C39 H39A 109.5
C37 C39 H39B 109.5
H39A C39 H39B 109.5
C37 C39 H39C 109.5
H39A C39 H39C 109.5
H39B C39 H39C 109.5
C37 C40 H40A 109.5
C37 C40 H40B 109.5
H40A C40 H40B 109.5
C37 C40 H40C 109.5
H40A C40 H40C 109.5
H40B C40 H40C 109.5

loop_
_geom_bond_atom_site_label_1
_geom_bond_atom_site_label_2
_geom_bond_distance
Re1 C4 1.953(7)
Re1 C3 1.959(7)
Re1 C2 1.975(7)
Re1 C1 2.047(7)
Re1 N4 2.163(5)
Re1 N5 2.184(5)
Cl1A C8 1.768(10)
Cl1B C8 1.646(16)
Cl2 C14 1.744(7)
Cl3 C20 1.748(8)
P1 F6 1.583(6)
P1 F4 1.586(5)
P1 F5 1.589(5)
P1 F3 1.591(7)
P1 F2 1.603(5)
P1 F1 1.604(5)
O1 C4 1.149(9)
N1 C1 1.163(9)
N1 C5 1.405(10)
N2 C2 1.175(9)
N2 C11 1.389(9)
N3 C3 1.179(9)
N3 C17 1.375(9)
N4 C23 1.337(9)
N4 C27 1.359(9)
N5 C32 1.331(8)
N5 C28 1.358(8)
C5 C6 1.381(10)
C5 C10 1.382(10)
C6 C7 1.391(11)
C6 H6 0.9500
C7 C8 1.351(12)
C7 H7 0.9500
C8 C9 1.415(13)
C9 C10 1.378(11)
C9 H9 0.9500
C10 H10 0.9500
C11 C16 1.379(10)
C11 C12 1.395(10)
C12 C13 1.387(10)
C12 H12 0.9500
C13 C14 1.364(11)
C13 H13 0.9500
C14 C15 1.374(10)
C15 C16 1.405(10)
C15 H15 0.9500
C16 H16 0.9500
C17 C22 1.378(11)
C17 C18 1.403(11)
C18 C19 1.388(11)
C18 H18 0.9500
C19 C20 1.386(12)
C19 H19 0.9500
C20 C21 1.372(12)
C21 C22 1.395(12)
C21 H21 0.9500
C22 H22 0.9500
C23 C24 1.363(10)
C23 H23 0.9500
C24 C25 1.361(10)
C24 H24 0.9500
C25 C26 1.394(9)
C25 C33 1.540(10)
C26 C27 1.375(9)
C26 H26 0.9500
C27 C28 1.492(9)
C28 C29 1.377(9)
C29 C30 1.383(9)
C29 H29 0.9500
C30 C31 1.391(10)
C30 C37 1.533(10)
C31 C32 1.372(10)
C31 H31 0.9500
C32 H32 0.9500
C33 C34 1.507(11)
C33 C35 1.525(13)
C33 C36 1.559(11)
C34 H34A 0.9800
C34 H34B 0.9800
C34 H34C 0.9800
C35 H35A 0.9800
C35 H35B 0.9800
C35 H35C 0.9800
C36 H36A 0.9800
C36 H36B 0.9800
C36 H36C 0.9800
C37 C38 1.515(12)
C37 C40 1.528(12)
C37 C39 1.548(11)
C38 H38A 0.9800
C38 H38B 0.9800
C38 H38C 0.9800
C39 H39A 0.9800
C39 H39B 0.9800
C39 H39C 0.9800
C40 H40A 0.9800
C40 H40B 0.9800
C40 H40C 0.9800
